data_2209933
loop_
_publ_author_name
'Bai, Guo-Yi'
'Ning, Hui-Sen'
'Zhang, Yue-Cheng'
'Zeng, Tao'
'Li, Jiang-Sheng'

_publ_section_title
;
 (S,<i>S</i>)-2,2'-(Ethane-1,2-diyldiiminio)dibutan-1-ol dinitrate
;
_journal_coeditor_code LH2119
_journal_issue 8
_journal_name_full 'Acta Crystallographica Section E'
_journal_page_first o3364
_journal_page_last o3365
_journal_paper_doi 10.1107/S1600536806026778
_journal_volume 62
_journal_year 2006
_chemical_formula_iupac 'C10 H26 N2 O2 2+, 2N O3 -'
_chemical_formula_moiety 'C10 H26 N2 O2 2+, 2N O3 -'
_chemical_formula_sum 'C10 H26 N4 O8'
_chemical_formula_weight 330.35
_chemical_name_systematic
;
(S,S)-2,2'-(Ethane-1,2-diyldiiminio)dibutan-1-ol dinitrate
;
_space_group_IT_number 4
_symmetry_cell_setting monoclinic
_symmetry_space_group_name_Hall 'P 2yb'
_symmetry_space_group_name_H-M 'P 1 21 1'
_atom_sites_solution_hydrogens geom
_atom_sites_solution_primary direct
_atom_sites_solution_secondary difmap
_cell_angle_alpha 90.00
_cell_angle_beta 97.829(6)
_cell_angle_gamma 90.00
_cell_formula_units_Z 2
_cell_length_a 8.769(3)
_cell_length_b 9.598(4)
_cell_length_c 9.583(4)
_cell_measurement_reflns_used 2687
_cell_measurement_temperature 113(2)
_cell_measurement_theta_max 27.9
_cell_measurement_theta_min 2.1
_cell_volume 799.0(5)
_computing_cell_refinement 'SAINT (Bruker, 1997)'
_computing_data_collection 'SMART (Bruker, 1997)'
_computing_data_reduction SAINT
_computing_molecular_graphics 'SHELXTL (Bruker, 1997)'
_computing_publication_material SHELXTL
_computing_structure_refinement 'SHELXL97 (Sheldrick, 1997)'
_computing_structure_solution 'SHELXS97 (Sheldrick, 1997)'
_diffrn_ambient_temperature 113(2)
_diffrn_measured_fraction_theta_full 0.997
_diffrn_measured_fraction_theta_max 0.997
_diffrn_measurement_device_type 'Bruker SMART-1000'
_diffrn_measurement_method '\f and \w'
_diffrn_radiation_monochromator graphite
_diffrn_radiation_source 'fine-focus sealed tube'
_diffrn_radiation_type MoK\a
_diffrn_radiation_wavelength 0.71070
_diffrn_reflns_av_R_equivalents 0.0260
_diffrn_reflns_av_sigmaI/netI 0.0293
_diffrn_reflns_limit_h_max 11
_diffrn_reflns_limit_h_min -8
_diffrn_reflns_limit_k_max 12
_diffrn_reflns_limit_k_min -12
_diffrn_reflns_limit_l_max 12
_diffrn_reflns_limit_l_min -12
_diffrn_reflns_number 7494
_diffrn_reflns_theta_full 27.87
_diffrn_reflns_theta_max 27.87
_diffrn_reflns_theta_min 2.15
_diffrn_standards_decay_% 0
_diffrn_standards_interval_count 0
_diffrn_standards_interval_time 0
_diffrn_standards_number 0
_exptl_absorpt_coefficient_mu 0.118
_exptl_absorpt_correction_T_max 0.9769
_exptl_absorpt_correction_T_min 0.9642
_exptl_absorpt_correction_type multi-scan
_exptl_absorpt_process_details '(SADABS; Sheldrick, 1996)'
_exptl_crystal_colour colorless
_exptl_crystal_density_diffrn 1.373
_exptl_crystal_density_method 'not measured'
_exptl_crystal_description block
_exptl_crystal_F_000 356
_exptl_crystal_size_max 0.26
_exptl_crystal_size_mid 0.24
_exptl_crystal_size_min 0.20
_refine_diff_density_max 0.200
_refine_diff_density_min -0.283
_refine_ls_extinction_method none
_refine_ls_goodness_of_fit_ref 1.067
_refine_ls_hydrogen_treatment mixed
_refine_ls_matrix_type full
_refine_ls_number_parameters 218
_refine_ls_number_reflns 2011
_refine_ls_number_restraints 1
_refine_ls_restrained_S_all 1.067
_refine_ls_R_factor_all 0.0419
_refine_ls_R_factor_gt 0.0374
_refine_ls_shift/su_max 0.000
_refine_ls_shift/su_mean 0.000
_refine_ls_structure_factor_coef Fsqd
_refine_ls_weighting_details 'calc w=1/[\s^2^(Fo^2^)+(0.0503P)^2^] where P=(Fo^2^+2Fc^2^)/3'
_refine_ls_weighting_scheme calc
_refine_ls_wR_factor_gt 0.0788
_refine_ls_wR_factor_ref 0.0821
_reflns_number_gt 1830
_reflns_number_total 2011
_reflns_threshold_expression I>2\s(I)
_cod_data_source_file lh2119.cif
_cod_data_source_block I
_cod_original_sg_symbol_H-M 'P 21'
_cod_database_code 2209933
_cod_database_fobs_code 2209933

loop_
_symmetry_equiv_pos_as_xyz
'x, y, z'
'-x, y+1/2, -z'

loop_
_atom_site_type_symbol
_atom_site_label
_atom_site_fract_x
_atom_site_fract_y
_atom_site_fract_z
_atom_site_U_iso_or_equiv
_atom_site_adp_type
_atom_site_calc_flag
_atom_site_refinement_flags
_atom_site_occupancy
O O1 0.31942(18) 0.47671(16) -0.20921(14) 0.0218(3) Uani d . 1
H H1A 0.339(3) 0.432(3) -0.279(3) 0.033 Uiso d . 1
O O2 0.87421(19) 0.44956(15) 0.63053(15) 0.0214(3) Uani d . 1
H H2 0.831(3) 0.482(3) 0.687(3) 0.032 Uiso d . 1
O O3 0.61041(18) 0.59595(15) 0.99975(14) 0.0210(3) Uani d . 1
O O4 0.72104(18) 0.61474(16) 0.81099(14) 0.0238(3) Uani d . 1
O O5 0.6963(2) 0.41156(16) 0.90564(16) 0.0306(4) Uani d . 1
O O6 0.47683(19) 0.12143(16) 0.50926(17) 0.0275(4) Uani d . 1
O O7 0.4151(2) 0.33225(14) 0.56104(16) 0.0254(4) Uani d . 1
O O8 0.28950(18) 0.15573(16) 0.63261(15) 0.0242(4) Uani d . 1
N N1 0.4038(2) 0.38068(18) 0.06638(16) 0.0150(3) Uani d . 1
H H1B 0.469(3) 0.427(3) 0.017(2) 0.018 Uiso d . 1
H H1C 0.414(3) 0.285(3) 0.046(2) 0.018 Uiso d . 1
N N2 0.6728(2) 0.35449(18) 0.40543(17) 0.0145(3) Uani d . 1
H H2C 0.580(3) 0.351(2) 0.464(2) 0.017 Uiso d . 1
H H2D 0.703(3) 0.439(3) 0.413(2) 0.017 Uiso d . 1
N N3 0.6771(2) 0.53952(19) 0.90432(18) 0.0193(4) Uani d . 1
N N4 0.3933(2) 0.20173(18) 0.56722(17) 0.0184(4) Uani d . 1
C C1 0.2424(2) 0.4308(2) 0.01654(19) 0.0161(4) Uani d . 1
H H1 0.1689 0.3750 0.0650 0.019 Uiso calc R 1
C C2 0.2122(2) 0.3997(2) -0.1410(2) 0.0185(4) Uani d . 1
H H2A 0.2244 0.2988 -0.1575 0.022 Uiso calc R 1
H H2B 0.1058 0.4269 -0.1792 0.022 Uiso calc R 1
C C3 0.2242(2) 0.5839(2) 0.0525(2) 0.0190(4) Uani d . 1
H H3A 0.2595 0.5979 0.1541 0.023 Uiso calc R 1
H H3B 0.2910 0.6405 -0.0008 0.023 Uiso calc R 1
C C4 0.0592(2) 0.6352(2) 0.0189(2) 0.0244(5) Uani d . 1
H H4A 0.0543 0.7340 0.0438 0.029 Uiso calc R 1
H H4B -0.0073 0.5813 0.0732 0.029 Uiso calc R 1
H H4C 0.0241 0.6235 -0.0820 0.029 Uiso calc R 1
C C5 0.4596(2) 0.4015(2) 0.21860(19) 0.0177(4) Uani d . 1
H H5A 0.3821 0.3665 0.2760 0.021 Uiso calc R 1
H H5B 0.4759 0.5019 0.2386 0.021 Uiso calc R 1
C C6 0.6102(2) 0.3228(2) 0.2561(2) 0.0171(4) Uani d . 1
H H6A 0.5922 0.2213 0.2444 0.021 Uiso calc R 1
H H6B 0.6848 0.3517 0.1929 0.021 Uiso calc R 1
C C7 0.8032(2) 0.2614(2) 0.46801(19) 0.0182(4) Uani d . 1
H H7 0.7625 0.1640 0.4667 0.022 Uiso calc R 1
C C8 0.8419(3) 0.3046(2) 0.6217(2) 0.0204(5) Uani d . 1
H H8A 0.7540 0.2831 0.6729 0.024 Uiso calc R 1
H H8B 0.9324 0.2515 0.6663 0.024 Uiso calc R 1
C C9 0.9373(3) 0.2622(2) 0.3826(2) 0.0234(5) Uani d . 1
H H9A 0.8996 0.2273 0.2868 0.028 Uiso calc R 1
H H9B 1.0158 0.1955 0.4263 0.028 Uiso calc R 1
C C10 1.0157(3) 0.4026(3) 0.3682(3) 0.0323(5) Uani d . 1
H H10A 1.0999 0.3912 0.3116 0.039 Uiso calc R 1
H H10B 1.0569 0.4375 0.4619 0.039 Uiso calc R 1
H H10C 0.9406 0.4693 0.3219 0.039 Uiso calc R 1

loop_
_atom_site_aniso_label
_atom_site_aniso_U_11
_atom_site_aniso_U_22
_atom_site_aniso_U_33
_atom_site_aniso_U_12
_atom_site_aniso_U_13
_atom_site_aniso_U_23
O1 0.0311(9) 0.0196(7) 0.0157(6) -0.0029(7) 0.0067(6) -0.0013(6)
O2 0.0247(8) 0.0200(8) 0.0199(7) -0.0024(7) 0.0047(6) -0.0040(6)
O3 0.0248(8) 0.0184(7) 0.0213(7) -0.0014(6) 0.0081(6) -0.0016(6)
O4 0.0291(8) 0.0209(8) 0.0230(7) 0.0007(7) 0.0093(6) 0.0040(6)
O5 0.0424(10) 0.0134(8) 0.0379(9) 0.0046(7) 0.0121(8) 0.0011(7)
O6 0.0311(9) 0.0185(8) 0.0366(8) 0.0017(7) 0.0178(7) -0.0027(7)
O7 0.0374(9) 0.0124(7) 0.0288(8) -0.0034(7) 0.0129(7) -0.0014(6)
O8 0.0268(8) 0.0207(8) 0.0279(8) -0.0044(7) 0.0140(7) 0.0009(6)
N1 0.0175(8) 0.0131(9) 0.0140(8) -0.0005(7) 0.0012(7) -0.0005(6)
N2 0.0170(8) 0.0133(8) 0.0131(7) 0.0004(7) 0.0016(7) -0.0007(6)
N3 0.0209(9) 0.0170(9) 0.0198(8) -0.0008(7) 0.0022(7) -0.0003(7)
N4 0.0222(9) 0.0146(8) 0.0182(8) -0.0021(7) 0.0024(7) -0.0004(7)
C1 0.0156(10) 0.0170(10) 0.0153(9) -0.0007(8) 0.0009(8) 0.0002(7)
C2 0.0190(10) 0.0200(10) 0.0159(9) -0.0013(8) 0.0002(8) -0.0016(8)
C3 0.0192(10) 0.0175(10) 0.0197(9) 0.0033(9) 0.0003(8) -0.0022(8)
C4 0.0243(11) 0.0259(12) 0.0225(10) 0.0070(10) 0.0014(9) -0.0007(9)
C5 0.0208(11) 0.0187(10) 0.0129(8) 0.0018(9) 0.0001(8) -0.0020(8)
C6 0.0188(10) 0.0189(10) 0.0127(9) 0.0028(8) -0.0016(8) -0.0030(8)
C7 0.0195(10) 0.0142(9) 0.0196(9) 0.0038(8) -0.0017(8) -0.0003(8)
C8 0.0252(11) 0.0158(10) 0.0189(10) 0.0016(9) -0.0014(9) 0.0021(8)
C9 0.0220(11) 0.0252(11) 0.0226(10) 0.0075(10) 0.0012(9) -0.0018(9)
C10 0.0289(12) 0.0378(14) 0.0332(12) 0.0007(11) 0.0154(10) 0.0022(11)

loop_
_atom_type_symbol
_atom_type_description
_atom_type_scat_dispersion_real
_atom_type_scat_dispersion_imag
_atom_type_scat_source
C C 0.0033 0.0000 'International Tables Vol C Tables 4.2.6.8 and 6.1.1.4'
H H 0.0000 0.0000 'International Tables Vol C Tables 4.2.6.8 and 6.1.1.4'
N N 0.0061 0.0000 'International Tables Vol C Tables 4.2.6.8 and 6.1.1.4'
O O 0.0106 0.0000 'International Tables Vol C Tables 4.2.6.8 and 6.1.1.4'

loop_
_geom_angle_atom_site_label_1
_geom_angle_atom_site_label_2
_geom_angle_atom_site_label_3
_geom_angle
C2 O1 H1A 109(2)
C8 O2 H2 109(2)
C5 N1 C1 115.90(15)
C5 N1 H1B 107.5(15)
C1 N1 H1B 108.2(16)
C5 N1 H1C 107.6(13)
C1 N1 H1C 111.0(13)
H1B N1 H1C 106(2)
C6 N2 C7 114.83(15)
C6 N2 H2C 107.3(12)
C7 N2 H2C 111.5(13)
C6 N2 H2D 110.3(15)
C7 N2 H2D 108.6(16)
H2C N2 H2D 104(2)
O5 N3 O4 121.66(18)
O5 N3 O3 119.33(18)
O4 N3 O3 119.01(18)
O6 N4 O8 121.09(18)
O6 N4 O7 119.23(18)
O8 N4 O7 119.68(18)
N1 C1 C3 111.02(16)
N1 C1 C2 106.25(16)
C3 C1 C2 113.78(17)
N1 C1 H1 108.6
C3 C1 H1 108.6
C2 C1 H1 108.6
O1 C2 C1 108.45(16)
O1 C2 H2A 110.0
C1 C2 H2A 110.0
O1 C2 H2B 110.0
C1 C2 H2B 110.0
H2A C2 H2B 108.4
C4 C3 C1 113.00(18)
C4 C3 H3A 109.0
C1 C3 H3A 109.0
C4 C3 H3B 109.0
C1 C3 H3B 109.0
H3A C3 H3B 107.8
C3 C4 H4A 109.5
C3 C4 H4B 109.5
H4A C4 H4B 109.5
C3 C4 H4C 109.5
H4A C4 H4C 109.5
H4B C4 H4C 109.5
N1 C5 C6 108.91(15)
N1 C5 H5A 109.9
C6 C5 H5A 109.9
N1 C5 H5B 109.9
C6 C5 H5B 109.9
H5A C5 H5B 108.3
N2 C6 C5 108.61(15)
N2 C6 H6A 110.0
C5 C6 H6A 110.0
N2 C6 H6B 110.0
C5 C6 H6B 110.0
H6A C6 H6B 108.3
N2 C7 C9 112.46(16)
N2 C7 C8 106.25(16)
C9 C7 C8 115.63(17)
N2 C7 H7 107.4
C9 C7 H7 107.4
C8 C7 H7 107.4
O2 C8 C7 109.90(17)
O2 C8 H8A 109.7
C7 C8 H8A 109.7
O2 C8 H8B 109.7
C7 C8 H8B 109.7
H8A C8 H8B 108.2
C7 C9 C10 116.31(18)
C7 C9 H9A 108.2
C10 C9 H9A 108.2
C7 C9 H9B 108.2
C10 C9 H9B 108.2
H9A C9 H9B 107.4
C9 C10 H10A 109.5
C9 C10 H10B 109.5
H10A C10 H10B 109.5
C9 C10 H10C 109.5
H10A C10 H10C 109.5
H10B C10 H10C 109.5

loop_
_geom_bond_atom_site_label_1
_geom_bond_atom_site_label_2
_geom_bond_distance
O1 C2 1.423(3)
O1 H1A 0.83(3)
O2 C8 1.420(3)
O2 H2 0.76(3)
O3 N3 1.272(2)
O4 N3 1.250(2)
O5 N3 1.239(2)
O6 N4 1.245(2)
O7 N4 1.270(2)
O8 N4 1.253(2)
N1 C5 1.488(2)
N1 C1 1.509(3)
N1 H1B 0.90(2)
N1 H1C 0.95(3)
N2 C6 1.493(2)
N2 C7 1.510(3)
N2 H2C 1.05(2)
N2 H2D 0.85(3)
C1 C3 1.523(3)
C1 C2 1.526(3)
C1 H1 1.0000
C2 H2A 0.9900
C2 H2B 0.9900
C3 C4 1.521(3)
C3 H3A 0.9900
C3 H3B 0.9900
C4 H4A 0.9800
C4 H4B 0.9800
C4 H4C 0.9800
C5 C6 1.521(3)
C5 H5A 0.9900
C5 H5B 0.9900
C6 H6A 0.9900
C6 H6B 0.9900
C7 C9 1.522(3)
C7 C8 1.523(3)
C7 H7 1.0000
C8 H8A 0.9900
C8 H8B 0.9900
C9 C10 1.528(4)
C9 H9A 0.9900
C9 H9B 0.9900
C10 H10A 0.9800
C10 H10B 0.9800
C10 H10C 0.9800

loop_
_geom_hbond_atom_site_label_D
_geom_hbond_atom_site_label_H
_geom_hbond_atom_site_label_A
_geom_hbond_site_symmetry_A
_geom_hbond_distance_DH
_geom_hbond_distance_HA
_geom_hbond_distance_DA
_geom_hbond_angle_DHA
N2 H2D O8 2_656 0.85(3) 2.13(3) 2.939(3) 158(2)
N2 H2D O6 2_656 0.85(3) 2.54(3) 3.041(2) 119.0(19)
N1 H1C O3 2_646 0.95(3) 1.87(3) 2.804(2) 168(2)
N1 H1C O4 2_646 0.95(3) 2.53(2) 3.073(2) 116.8(17)
N2 H2C O7 . 1.05(2) 1.83(2) 2.880(3) 176(2)
N2 H2C O6 . 1.05(2) 2.44(2) 3.068(2) 117.2(16)
N1 H1B O3 1_554 0.90(2) 2.06(3) 2.877(2) 149(2)
N1 H1B O5 1_554 0.90(2) 2.39(2) 3.180(3) 146(2)
O2 H2 O4 . 0.76(3) 2.07(3) 2.818(2) 166(3)
O2 H2 O5 . 0.76(3) 2.63(3) 3.262(2) 141(3)
O1 H1A O7 1_554 0.83(3) 1.99(3) 2.824(2) 173(3)

loop_
_geom_torsion_atom_site_label_1
_geom_torsion_atom_site_label_2
_geom_torsion_atom_site_label_3
_geom_torsion_atom_site_label_4
_geom_torsion
_geom_torsion_publ_flag
C5 N1 C1 C3 55.3(2) yes
C5 N1 C1 C2 179.53(17) yes
N1 C1 C2 O1 -62.0(2) ?
C3 C1 C2 O1 60.4(2) ?
N1 C1 C3 C4 -173.70(16) yes
C2 C1 C3 C4 66.5(2) ?
C1 N1 C5 C6 169.86(16) yes
C7 N2 C6 C5 167.56(16) ?
N1 C5 C6 N2 174.91(17) yes
C6 N2 C7 C9 56.3(2) yes
C6 N2 C7 C8 -176.23(18) yes
N2 C7 C8 O2 -55.0(2) ?
C9 C7 C8 O2 70.5(2) ?
N2 C7 C9 C10 61.0(2) ?
C8 C7 C9 C10 -61.3(3) ?

loop_
_cod_related_entry_id
_cod_related_entry_database
_cod_related_entry_code
1 ChemSpider 21178953
